data_7151238
loop_
_publ_author_name
'Song, Yang'
'Tian, Tian'
'Wang, Ping'
'He, Hanping'
'Liu, Wulue'
'Zhou, Xiang'
'Cao, Xiaoping'
'Zhang, Xiao-Lian'
'Zhou, Xin'

_publ_section_title
;
 Phenol quaternary ammonium derivatives: charge and linker effect on
 their DNA photo-inducible cross-linking abilities.
;
_journal_issue 17
_journal_name_full 'Organic &amp; biomolecular chemistry'
_journal_page_first 3358
_journal_page_last 3366
_journal_paper_doi 10.1039/b604552a
_journal_volume 4
_journal_year 2006
_chemical_formula_sum 'C20 H30 I2 N2 O2'
_chemical_formula_weight 584.26
_chemical_name_systematic
; 
 ? 
;
_space_group_IT_number 5
_symmetry_cell_setting monoclinic
_symmetry_space_group_name_Hall 'C 2y'
_symmetry_space_group_name_H-M 'C 1 2 1'
_atom_sites_solution_hydrogens geom
_atom_sites_solution_primary direct
_atom_sites_solution_secondary difmap
_audit_creation_method SHELXL-97
_cell_angle_alpha 90.00
_cell_angle_beta 97.759(6)
_cell_angle_gamma 90.00
_cell_formula_units_Z 14
_cell_length_a 26.338(13)
_cell_length_b 9.477(5)
_cell_length_c 32.834(15)
_cell_measurement_temperature 293(2)
_cell_volume 8121(7)
_computing_structure_refinement 'SHELXL-97 (Sheldrick, 1997)'
_computing_structure_solution 'SHELXS-97 (Sheldrick, 1990)'
_diffrn_ambient_temperature 293(2)
_diffrn_measured_fraction_theta_full 0.993
_diffrn_measured_fraction_theta_max 0.993
_diffrn_radiation_monochromator graphite
_diffrn_radiation_source 'fine-focus sealed tube'
_diffrn_radiation_type MoK\a
_diffrn_radiation_wavelength 0.71073
_diffrn_reflns_av_R_equivalents 0.0285
_diffrn_reflns_av_sigmaI/netI 0.0527
_diffrn_reflns_limit_h_max 26
_diffrn_reflns_limit_h_min -32
_diffrn_reflns_limit_k_max 11
_diffrn_reflns_limit_k_min -9
_diffrn_reflns_limit_l_max 40
_diffrn_reflns_limit_l_min -37
_diffrn_reflns_number 17376
_diffrn_reflns_theta_full 26.01
_diffrn_reflns_theta_max 26.01
_diffrn_reflns_theta_min 1.25
_exptl_absorpt_coefficient_mu 2.726
_exptl_absorpt_correction_T_max 0.7722
_exptl_absorpt_correction_T_min 0.5489
_exptl_crystal_density_diffrn 1.673
_exptl_crystal_density_method 'not measured'
_exptl_crystal_F_000 4004
_exptl_crystal_size_max 0.25
_exptl_crystal_size_mid 0.20
_exptl_crystal_size_min 0.10
_refine_diff_density_max 2.163
_refine_diff_density_min -1.861
_refine_diff_density_rms 0.133
_refine_ls_abs_structure_details 'Flack H D (1983), Acta Cryst. A39, 876-881'
_refine_ls_abs_structure_Flack 0.0(4)
_refine_ls_extinction_method none
_refine_ls_goodness_of_fit_ref 1.044
_refine_ls_hydrogen_treatment mixed
_refine_ls_matrix_type full
_refine_ls_number_parameters 847
_refine_ls_number_reflns 12349
_refine_ls_number_restraints 1
_refine_ls_restrained_S_all 1.044
_refine_ls_R_factor_all 0.0930
_refine_ls_R_factor_gt 0.0568
_refine_ls_shift/su_max 0.004
_refine_ls_shift/su_mean 0.000
_refine_ls_structure_factor_coef Fsqd
_refine_ls_weighting_details 'calc w=1/[\s^2^(Fo^2^)+(0.0699P)^2^+13.4691P] where P=(Fo^2^+2Fc^2^)/3'
_refine_ls_weighting_scheme calc
_refine_ls_wR_factor_gt 0.1393
_refine_ls_wR_factor_ref 0.1598
_reflns_number_gt 7989
_reflns_number_total 12349
_reflns_threshold_expression >2sigma(I)
_cod_data_source_file b604552a.txt
_cod_data_source_block f31114a
_cod_depositor_comments
;
The following automatic conversions were performed:
'_symmetry_cell_setting' value 'Monoclinic' changed to 'monoclinic'
according to '/home/saulius/struct/CIF-dictionaries/cif_core.dic'
dictionary named 'cif_core.dic' version 2.4.1 from 2010-06-29.

Automatic conversion script
Id: cif_fix_enum 1527 2010-12-29 10:47:43Z saulius 
;
_cod_original_sg_symbol_H-M C2
_cod_database_code 7151238

loop_
_symmetry_equiv_pos_as_xyz
'x, y, z'
'-x, y, -z'
'x+1/2, y+1/2, z'
'-x+1/2, y+1/2, -z'

loop_
_atom_site_label
_atom_site_type_symbol
_atom_site_fract_x
_atom_site_fract_y
_atom_site_fract_z
_atom_site_U_iso_or_equiv
_atom_site_adp_type
_atom_site_occupancy
_atom_site_symmetry_multiplicity
_atom_site_calc_flag
_atom_site_refinement_flags
_atom_site_disorder_assembly
_atom_site_disorder_group
I1 I 0.69604(4) 0.29659(11) 0.12448(3) 0.0483(3) Uani 1 1 d . . .
I2 I 0.42161(6) 0.82179(17) 0.27646(4) 0.0890(5) Uani 1 1 d . . .
I3 I 0.12871(5) 0.78529(19) 0.41381(4) 0.0894(5) Uani 1 1 d . . .
I4 I 0.0000 0.2773(2) 0.0000 0.0713(5) Uani 1 2 d S . .
I5 I 0.66144(5) 0.77385(13) 0.44676(3) 0.0646(4) Uani 1 1 d . . .
I6 I 0.23466(4) 0.31380(11) 0.16211(3) 0.0496(3) Uani 1 1 d . . .
I7 I 0.43315(5) 0.3292(2) 0.29084(4) 0.0958(6) Uani 1 1 d . . .
I8 I 0.5000 0.26021(17) 0.0000 0.0479(4) Uani 1 2 d S . .
N1 N 0.1682(5) 0.4928(17) 0.0222(4) 0.044(4) Uani 1 1 d . . .
N2 N 0.5588(5) 0.5664(15) 0.1263(3) 0.040(3) Uani 1 1 d . . .
O1 O 0.2485(5) 0.492(2) -0.0555(3) 0.074(5) Uani 1 1 d . . .
H1 H 0.2632 0.4462 -0.0717 0.112 Uiso 1 1 calc R . .
O2 O 0.4791(4) 0.6246(18) 0.2031(3) 0.072(4) Uani 1 1 d . . .
H2 H 0.4628 0.6423 0.2221 0.108 Uiso 1 1 calc R . .
C1 C 0.2046(7) 0.601(2) 0.0129(6) 0.062(5) Uani 1 1 d . . .
H1A H 0.2041 0.6785 0.0323 0.074 Uiso 1 1 calc R . .
H1B H 0.1938 0.6382 -0.0144 0.074 Uiso 1 1 calc R . .
C2 C 0.2598(6) 0.544(3) 0.0152(5) 0.069(6) Uani 1 1 d . . .
C3 C 0.2797(5) 0.512(2) -0.0216(5) 0.042(4) Uani 1 1 d . . .
C4 C 0.3349(6) 0.477(2) -0.0135(5) 0.062(6) Uani 1 1 d . . .
H4 H 0.3504 0.4440 -0.0355 0.074 Uiso 1 1 calc R . .
C5 C 0.3634(6) 0.4896(18) 0.0218(4) 0.042(4) Uani 1 1 d . . .
H5 H 0.3977 0.4634 0.0237 0.050 Uiso 1 1 calc R . .
C6 C 0.3445(6) 0.5421(17) 0.0582(4) 0.034(3) Uani 1 1 d . . .
C7 C 0.2937(5) 0.5711(13) 0.0520(3) 0.025(3) Uani 1 1 d . . .
H7 H 0.2798 0.6120 0.0738 0.030 Uiso 1 1 calc R . .
C8 C 0.3815(6) 0.5613(16) 0.0960(4) 0.043(4) Uani 1 1 d . . .
C9 C 0.4299(6) 0.6045(14) 0.0939(4) 0.040(3) Uani 1 1 d . . .
H9 H 0.4407 0.6321 0.0693 0.048 Uiso 1 1 calc R . .
C10 C 0.4630(6) 0.605(2) 0.1312(4) 0.066(6) Uani 1 1 d . . .
C11 C 0.4444(7) 0.587(2) 0.1673(4) 0.060(5) Uani 1 1 d . . .
C12 C 0.3951(7) 0.561(2) 0.1712(4) 0.053(5) Uani 1 1 d . . .
H12 H 0.3838 0.5549 0.1968 0.064 Uiso 1 1 calc R . .
C13 C 0.3616(6) 0.5440(18) 0.1348(4) 0.042(4) Uani 1 1 d . . .
H13 H 0.3273 0.5219 0.1354 0.050 Uiso 1 1 calc R . .
C14 C 0.5179(6) 0.6740(19) 0.1287(5) 0.054(4) Uani 1 1 d . . .
H14A H 0.5156 0.7343 0.1047 0.065 Uiso 1 1 calc R . .
H14B H 0.5273 0.7325 0.1528 0.065 Uiso 1 1 calc R . .
C15 C 0.1785(9) 0.423(3) 0.0569(8) 0.174(15) Uani 1 1 d . . .
H15A H 0.1832 0.4891 0.0794 0.260 Uiso 1 1 calc R . .
H15B H 0.2092 0.3691 0.0566 0.260 Uiso 1 1 calc R . .
H15C H 0.1505 0.3614 0.0602 0.260 Uiso 1 1 calc R . .
C16 C 0.1167(7) 0.559(2) 0.0169(6) 0.075(6) Uani 1 1 d . . .
H16A H 0.1091 0.5949 -0.0105 0.113 Uiso 1 1 calc R . .
H16B H 0.1162 0.6345 0.0363 0.113 Uiso 1 1 calc R . .
H16C H 0.0916 0.4894 0.0216 0.113 Uiso 1 1 calc R . .
C17 C 0.1604(8) 0.3790(18) -0.0146(4) 0.064(5) Uani 1 1 d . . .
H17A H 0.1368 0.3075 -0.0084 0.096 Uiso 1 1 calc R . .
H17B H 0.1927 0.3363 -0.0176 0.096 Uiso 1 1 calc R . .
H17C H 0.1470 0.4253 -0.0398 0.096 Uiso 1 1 calc R . .
C18 C 0.5466(9) 0.468(2) 0.0895(5) 0.081(6) Uani 1 1 d . . .
H18A H 0.5196 0.4046 0.0943 0.122 Uiso 1 1 calc R . .
H18B H 0.5766 0.4146 0.0858 0.122 Uiso 1 1 calc R . .
H18C H 0.5360 0.5226 0.0652 0.122 Uiso 1 1 calc R . .
C19 C 0.5669(7) 0.472(2) 0.1631(5) 0.071(6) Uani 1 1 d . . .
H19A H 0.5808 0.5256 0.1868 0.107 Uiso 1 1 calc R . .
H19B H 0.5903 0.3980 0.1584 0.107 Uiso 1 1 calc R . .
H19C H 0.5347 0.4313 0.1676 0.107 Uiso 1 1 calc R . .
C20 C 0.6060(7) 0.630(3) 0.1232(6) 0.099(8) Uani 1 1 d . . .
H20A H 0.6029 0.6889 0.0991 0.149 Uiso 1 1 calc R . .
H20B H 0.6313 0.5589 0.1212 0.149 Uiso 1 1 calc R . .
H20C H 0.6161 0.6871 0.1472 0.149 Uiso 1 1 calc R . .
N3 N 0.7649(5) 0.1040(17) 0.2689(3) 0.039(3) Uani 1 1 d . . .
N4 N 0.3726(5) 0.0586(16) 0.1551(4) 0.052(4) Uani 1 1 d . . .
O3 O 0.6782(4) 0.0810(15) 0.3419(2) 0.048(3) Uani 1 1 d . . .
H3 H 0.6612 0.1042 0.3599 0.072 Uiso 1 1 calc R . .
O4 O 0.4526(6) 0.025(2) 0.0779(3) 0.101(6) Uani 1 1 d . . .
H4A H 0.4540 -0.0532 0.0672 0.151 Uiso 1 1 calc R . .
C21 C 0.7216(5) -0.0074(16) 0.2734(4) 0.030(3) Uani 1 1 d . . .
H21A H 0.7235 -0.0810 0.2532 0.036 Uiso 1 1 calc R . .
H21B H 0.7290 -0.0506 0.3004 0.036 Uiso 1 1 calc R . .
C22 C 0.6694(6) 0.0452(15) 0.2688(4) 0.036(4) Uani 1 1 d . . .
C23 C 0.6473(7) 0.0895(19) 0.3029(4) 0.045(4) Uani 1 1 d . . .
C24 C 0.5971(6) 0.1265(18) 0.3025(4) 0.036(4) Uani 1 1 d . . .
H24 H 0.5844 0.1536 0.3265 0.044 Uiso 1 1 calc R . .
C25 C 0.5646(7) 0.1218(19) 0.2633(4) 0.049(4) Uani 1 1 d . . .
H25 H 0.5301 0.1459 0.2612 0.059 Uiso 1 1 calc R . .
C26 C 0.5847(5) 0.0831(15) 0.2311(4) 0.030(3) Uani 1 1 d . . .
C27 C 0.6378(6) 0.0478(17) 0.2330(5) 0.051(4) Uani 1 1 d . . .
H27 H 0.6509 0.0261 0.2088 0.061 Uiso 1 1 calc R . .
C28 C 0.5531(5) 0.0663(14) 0.1892(4) 0.027(3) Uani 1 1 d . . .
C29 C 0.4996(5) 0.0228(16) 0.1867(3) 0.028(3) Uani 1 1 d . . .
H29 H 0.4869 0.0077 0.2114 0.034 Uiso 1 1 calc R . .
C30 C 0.4653(5) 0.0013(17) 0.1501(4) 0.037(4) Uani 1 1 d . . .
C31 C 0.4837(6) 0.027(2) 0.1134(4) 0.062(6) Uani 1 1 d . . .
C32 C 0.5359(7) 0.074(2) 0.1162(5) 0.062(6) Uani 1 1 d . . .
H32 H 0.5481 0.0944 0.0916 0.075 Uiso 1 1 calc R . .
C33 C 0.5683(8) 0.092(2) 0.1499(6) 0.059(5) Uani 1 1 d . . .
H33 H 0.6016 0.1213 0.1481 0.071 Uiso 1 1 calc R . .
C34 C 0.4154(6) -0.0516(18) 0.1529(5) 0.047(4) Uani 1 1 d . . .
H34A H 0.4173 -0.1108 0.1772 0.056 Uiso 1 1 calc R . .
H34B H 0.4053 -0.1117 0.1293 0.056 Uiso 1 1 calc R . .
C35 C 0.7719(7) 0.195(2) 0.3036(5) 0.076(6) Uani 1 1 d . . .
H35A H 0.8067 0.2272 0.3080 0.113 Uiso 1 1 calc R . .
H35B H 0.7645 0.1439 0.3274 0.113 Uiso 1 1 calc R . .
H35C H 0.7492 0.2739 0.2989 0.113 Uiso 1 1 calc R . .
C36 C 0.8126(6) 0.008(2) 0.2675(5) 0.068(5) Uani 1 1 d . . .
H36A H 0.8092 -0.0420 0.2419 0.102 Uiso 1 1 calc R . .
H36B H 0.8150 -0.0582 0.2898 0.102 Uiso 1 1 calc R . .
H36C H 0.8429 0.0653 0.2701 0.102 Uiso 1 1 calc R . .
C37 C 0.7515(6) 0.1777(16) 0.2265(3) 0.043(3) Uani 1 1 d . . .
H37A H 0.7439 0.1076 0.2055 0.064 Uiso 1 1 calc R . .
H37B H 0.7800 0.2337 0.2208 0.064 Uiso 1 1 calc R . .
H37C H 0.7221 0.2373 0.2271 0.064 Uiso 1 1 calc R . .
C38 C 0.3853(6) 0.1418(19) 0.1943(4) 0.053(4) Uani 1 1 d . . .
H38A H 0.3617 0.2189 0.1945 0.080 Uiso 1 1 calc R . .
H38B H 0.4195 0.1780 0.1960 0.080 Uiso 1 1 calc R . .
H38C H 0.3827 0.0816 0.2174 0.080 Uiso 1 1 calc R . .
C39 C 0.3233(7) -0.034(2) 0.1575(7) 0.088(7) Uani 1 1 d . . .
H39A H 0.3251 -0.0756 0.1844 0.132 Uiso 1 1 calc R . .
H39B H 0.3215 -0.1080 0.1373 0.132 Uiso 1 1 calc R . .
H39C H 0.2933 0.0238 0.1524 0.132 Uiso 1 1 calc R . .
C40 C 0.3622(8) 0.153(2) 0.1179(5) 0.072(6) Uani 1 1 d . . .
H40A H 0.3548 0.0960 0.0936 0.108 Uiso 1 1 calc R . .
H40B H 0.3918 0.2101 0.1158 0.108 Uiso 1 1 calc R . .
H40C H 0.3334 0.2126 0.1206 0.108 Uiso 1 1 calc R . .
N5 N 0.9822(6) 0.4974(18) 0.4055(4) 0.056(4) Uani 1 1 d . . .
N6 N 0.5913(5) 0.6040(18) 0.3030(3) 0.050(4) Uani 1 1 d . . .
O5 O 0.9068(5) 0.450(2) 0.4877(4) 0.089(5) Uani 1 1 d . . .
H5A H 0.8965 0.3822 0.4997 0.133 Uiso 1 1 calc R . .
O6 O 0.6771(5) 0.605(2) 0.2303(3) 0.087(5) Uani 1 1 d . . .
H6 H 0.6630 0.6822 0.2278 0.130 Uiso 1 1 calc R . .
C41 C 0.9447(6) 0.3941(19) 0.4103(5) 0.068(4) Uani 1 1 d . . .
H41A H 0.9560 0.3381 0.4345 0.081 Uiso 1 1 calc R . .
H41B H 0.9412 0.3315 0.3867 0.081 Uiso 1 1 calc R . .
C42 C 0.8926(5) 0.4588(14) 0.4144(4) 0.043(3) Uani 1 1 d . . .
C43 C 0.8738(5) 0.4793(18) 0.4547(4) 0.045(4) Uani 1 1 d . . .
C44 C 0.8228(8) 0.515(2) 0.4522(6) 0.075(7) Uani 1 1 d . . .
H44 H 0.8090 0.5262 0.4767 0.090 Uiso 1 1 calc R . .
C45 C 0.7891(7) 0.537(2) 0.4143(5) 0.071(6) Uani 1 1 d . . .
H45 H 0.7541 0.5473 0.4153 0.085 Uiso 1 1 calc R . .
C46 C 0.8052(5) 0.5427(19) 0.3799(4) 0.044(4) Uani 1 1 d . . .
C47 C 0.8561(6) 0.527(3) 0.3811(4) 0.115(11) Uani 1 1 d . . .
H47 H 0.8704 0.5630 0.3589 0.138 Uiso 1 1 calc R . .
C48 C 0.7720(7) 0.573(2) 0.3405(4) 0.047(4) Uani 1 1 d . . .
C49 C 0.7195(8) 0.570(3) 0.3401(5) 0.115(11) Uani 1 1 d . . .
H49 H 0.7045 0.5825 0.3639 0.138 Uiso 1 1 calc R . .
C50 C 0.6886(5) 0.5436(13) 0.3000(4) 0.039(3) Uani 1 1 d . . .
C51 C 0.7108(8) 0.600(2) 0.2687(4) 0.067(6) Uani 1 1 d . . .
C52 C 0.7592(7) 0.619(2) 0.2669(4) 0.057(5) Uani 1 1 d . . .
H52 H 0.7710 0.6404 0.2422 0.068 Uiso 1 1 calc R . .
C53 C 0.7922(8) 0.608(3) 0.3029(5) 0.082(7) Uani 1 1 d . . .
H53 H 0.8272 0.6219 0.3031 0.099 Uiso 1 1 calc R . .
C54 C 0.6325(5) 0.4931(16) 0.2973(4) 0.051(4) Uani 1 1 d . . .
H54A H 0.6233 0.4491 0.2707 0.061 Uiso 1 1 calc R . .
H54B H 0.6312 0.4205 0.3180 0.061 Uiso 1 1 calc R . .
C55 C 1.0345(7) 0.426(2) 0.4035(7) 0.116(8) Uani 1 1 d . . .
H55A H 1.0406 0.3567 0.4249 0.174 Uiso 1 1 calc R . .
H55B H 1.0610 0.4962 0.4072 0.174 Uiso 1 1 calc R . .
H55C H 1.0342 0.3816 0.3773 0.174 Uiso 1 1 calc R . .
C56 C 0.9736(5) 0.6019(19) 0.3728(5) 0.079(5) Uani 1 1 d . . .
H56A H 0.9411 0.6468 0.3735 0.119 Uiso 1 1 calc R . .
H56B H 0.9738 0.5563 0.3467 0.119 Uiso 1 1 calc R . .
H56C H 1.0003 0.6714 0.3766 0.119 Uiso 1 1 calc R . .
C57 C 0.9941(9) 0.581(2) 0.4454(5) 0.116(10) Uani 1 1 d . . .
H57A H 0.9647 0.6360 0.4498 0.173 Uiso 1 1 calc R . .
H57B H 1.0225 0.6434 0.4434 0.173 Uiso 1 1 calc R . .
H57C H 1.0027 0.5176 0.4680 0.173 Uiso 1 1 calc R . .
C58 C 0.5899(6) 0.716(2) 0.2747(5) 0.082(5) Uani 1 1 d . . .
H58A H 0.6219 0.7660 0.2787 0.122 Uiso 1 1 calc R . .
H58B H 0.5626 0.7799 0.2788 0.122 Uiso 1 1 calc R . .
H58C H 0.5841 0.6797 0.2472 0.122 Uiso 1 1 calc R . .
C59 C 0.5450(6) 0.525(2) 0.3057(5) 0.091(6) Uani 1 1 d . . .
H59A H 0.5172 0.5884 0.3078 0.136 Uiso 1 1 calc R . .
H59B H 0.5499 0.4651 0.3296 0.136 Uiso 1 1 calc R . .
H59C H 0.5372 0.4672 0.2816 0.136 Uiso 1 1 calc R . .
C60 C 0.6103(7) 0.6761(19) 0.3463(3) 0.081(5) Uani 1 1 d . . .
H60A H 0.6402 0.7323 0.3441 0.122 Uiso 1 1 calc R . .
H60B H 0.6187 0.6043 0.3667 0.122 Uiso 1 1 calc R . .
H60C H 0.5836 0.7351 0.3541 0.122 Uiso 1 1 calc R . .
N7 N 0.1976(6) 0.0136(17) 0.5570(4) 0.048(3) Uani 1 1 d . . .
O7 O 0.1130(5) 0.035(2) 0.6325(3) 0.092(5) Uani 1 1 d . . .
H7A H 0.0975 0.0559 0.6517 0.138 Uiso 1 1 calc R . .
C61 C 0.1563(6) 0.1196(19) 0.5615(5) 0.051(4) Uani 1 1 d . . .
H61A H 0.1568 0.1894 0.5400 0.061 Uiso 1 1 calc R . .
H61B H 0.1655 0.1680 0.5875 0.061 Uiso 1 1 calc R . .
C62 C 0.0990(5) 0.0648(18) 0.5601(4) 0.034(4) Uani 1 1 d . . .
C63 C 0.0788(5) 0.0233(18) 0.5970(4) 0.039(3) Uani 1 1 d . . .
C64 C 0.0286(7) -0.008(2) 0.5936(5) 0.062(5) Uani 1 1 d . . .
H64 H 0.0140 -0.0311 0.6170 0.074 Uiso 1 1 calc R . .
C65 C -0.0009(6) -0.0078(19) 0.5567(5) 0.045(4) Uani 1 1 d . . .
H65 H -0.0352 -0.0326 0.5554 0.054 Uiso 1 1 calc R . .
C66 C 0.0188(7) 0.030(2) 0.5189(4) 0.057(5) Uani 1 1 d . . .
C67 C 0.0671(6) 0.0649(16) 0.5204(4) 0.036(4) Uani 1 1 d . . .
H67 H 0.0807 0.0891 0.4966 0.043 Uiso 1 1 calc R . .
C68 C 0.2019(8) -0.091(2) 0.5922(4) 0.068(6) Uani 1 1 d . . .
H68A H 0.1683 -0.1218 0.5965 0.102 Uiso 1 1 calc R . .
H68B H 0.2186 -0.0474 0.6167 0.102 Uiso 1 1 calc R . .
H68C H 0.2216 -0.1714 0.5855 0.102 Uiso 1 1 calc R . .
C69 C 0.2448(6) 0.093(2) 0.5568(5) 0.056(4) Uani 1 1 d . . .
H69A H 0.2723 0.0297 0.5537 0.084 Uiso 1 1 calc R . .
H69B H 0.2524 0.1438 0.5823 0.084 Uiso 1 1 calc R . .
H69C H 0.2407 0.1590 0.5344 0.084 Uiso 1 1 calc R . .
C70 C 0.1864(7) -0.074(2) 0.5213(4) 0.061(5) Uani 1 1 d . . .
H70A H 0.2135 -0.1412 0.5206 0.091 Uiso 1 1 calc R . .
H70B H 0.1836 -0.0160 0.4971 0.091 Uiso 1 1 calc R . .
H70C H 0.1547 -0.1225 0.5223 0.091 Uiso 1 1 calc R . .

loop_
_atom_site_aniso_label
_atom_site_aniso_U_11
_atom_site_aniso_U_22
_atom_site_aniso_U_33
_atom_site_aniso_U_23
_atom_site_aniso_U_13
_atom_site_aniso_U_12
I1 0.0438(5) 0.0606(7) 0.0411(4) 0.0036(5) 0.0079(4) 0.0010(5)
I2 0.1230(12) 0.0641(9) 0.0940(8) -0.0038(7) 0.0660(8) -0.0048(8)
I3 0.0602(7) 0.1204(13) 0.0914(7) -0.0529(9) 0.0240(6) -0.0030(8)
I4 0.0686(10) 0.0630(12) 0.0868(10) 0.000 0.0267(8) 0.000
I5 0.0630(7) 0.0763(10) 0.0588(5) -0.0051(6) 0.0231(5) -0.0046(7)
I6 0.0422(5) 0.0615(8) 0.0452(4) 0.0055(5) 0.0067(4) 0.0021(6)
I7 0.0675(9) 0.1210(16) 0.1014(9) -0.0488(9) 0.0204(7) 0.0033(8)
I8 0.0526(8) 0.0455(8) 0.0432(5) 0.000 -0.0027(5) 0.000
N1 0.023(6) 0.058(9) 0.052(7) -0.015(7) 0.003(5) 0.013(6)
N2 0.034(7) 0.051(7) 0.033(6) -0.007(5) -0.008(5) -0.007(5)
O1 0.041(7) 0.121(13) 0.060(6) -0.029(8) 0.000(5) -0.002(8)
O2 0.037(6) 0.141(11) 0.039(5) -0.030(6) 0.008(4) 0.015(7)
C1 0.043(10) 0.060(11) 0.089(12) 0.009(10) 0.026(9) 0.031(9)
C2 0.028(9) 0.139(19) 0.041(8) -0.013(10) 0.001(6) 0.004(10)
C3 0.009(6) 0.062(9) 0.060(8) -0.014(8) 0.020(5) 0.001(7)
C4 0.021(8) 0.101(16) 0.068(10) -0.020(10) 0.024(7) 0.001(9)
C5 0.023(7) 0.050(9) 0.053(7) -0.015(7) 0.007(6) -0.010(7)
C6 0.026(7) 0.024(7) 0.055(7) -0.014(5) 0.017(6) 0.000(5)
C7 0.028(7) 0.019(5) 0.030(6) -0.013(4) 0.009(5) -0.013(4)
C8 0.041(9) 0.043(8) 0.048(7) -0.014(6) 0.012(6) -0.026(7)
C9 0.047(9) 0.023(6) 0.049(7) 0.004(5) 0.002(6) -0.004(6)
C10 0.036(10) 0.138(17) 0.025(6) -0.016(8) 0.012(6) 0.000(10)
C11 0.061(12) 0.088(13) 0.032(7) -0.020(7) 0.015(7) 0.017(10)
C12 0.050(10) 0.092(13) 0.019(6) -0.009(6) 0.006(6) -0.007(9)
C13 0.024(7) 0.069(11) 0.029(6) 0.011(6) -0.012(5) 0.004(6)
C14 0.032(8) 0.063(10) 0.071(9) -0.031(8) 0.015(7) -0.012(7)
C15 0.053(13) 0.24(3) 0.22(3) 0.13(3) 0.005(15) -0.053(18)
C16 0.032(9) 0.082(13) 0.109(13) -0.029(11) -0.001(9) 0.003(9)
C17 0.098(14) 0.048(9) 0.044(7) -0.016(7) -0.002(8) -0.013(10)
C18 0.120(18) 0.072(12) 0.053(9) -0.024(8) 0.014(10) -0.014(12)
C19 0.052(10) 0.099(14) 0.061(9) 0.004(9) 0.006(8) 0.042(9)
C20 0.051(12) 0.123(19) 0.126(15) -0.066(14) 0.021(11) -0.017(12)
N3 0.029(6) 0.072(9) 0.014(4) -0.004(5) -0.007(4) -0.011(6)
N4 0.026(7) 0.077(10) 0.051(7) -0.022(6) -0.005(5) 0.030(6)
O3 0.034(6) 0.087(8) 0.024(4) -0.012(4) 0.006(4) 0.016(6)
O4 0.069(9) 0.202(18) 0.029(5) -0.002(8) -0.005(5) 0.028(11)
C21 0.015(6) 0.047(8) 0.027(6) -0.019(6) 0.002(5) -0.018(6)
C22 0.050(9) 0.023(7) 0.038(7) -0.011(5) 0.015(7) -0.004(6)
C23 0.054(10) 0.052(9) 0.028(6) -0.007(6) 0.002(6) -0.021(8)
C24 0.036(8) 0.047(9) 0.026(6) -0.009(6) 0.002(6) 0.001(7)
C25 0.037(8) 0.057(10) 0.050(8) -0.006(7) -0.005(7) 0.012(8)
C26 0.022(6) 0.026(7) 0.041(6) -0.003(5) -0.002(5) -0.005(5)
C27 0.024(8) 0.045(9) 0.089(11) 0.002(8) 0.030(7) 0.000(6)
C28 0.009(5) 0.029(6) 0.042(6) 0.011(5) 0.000(5) 0.003(5)
C29 0.018(6) 0.045(8) 0.023(5) -0.010(5) 0.010(4) 0.003(6)
C30 0.025(7) 0.037(8) 0.047(7) -0.006(6) 0.002(6) 0.008(6)
C31 0.021(7) 0.130(17) 0.032(7) -0.006(9) -0.008(5) 0.008(10)
C32 0.047(11) 0.101(15) 0.044(8) 0.015(8) 0.021(8) 0.026(10)
C33 0.055(11) 0.056(10) 0.076(11) 0.022(9) 0.040(9) 0.000(8)
C34 0.035(8) 0.056(9) 0.047(7) -0.009(6) -0.004(6) 0.027(7)
C35 0.038(9) 0.068(12) 0.127(14) -0.032(11) 0.036(9) -0.021(9)
C36 0.023(8) 0.100(15) 0.083(10) -0.024(11) 0.014(7) 0.003(10)
C37 0.058(8) 0.055(8) 0.012(4) 0.012(5) -0.005(5) -0.011(7)
C38 0.031(8) 0.061(10) 0.068(9) -0.008(8) 0.009(7) 0.019(7)
C39 0.026(8) 0.063(12) 0.18(2) 0.002(12) 0.029(10) 0.007(8)
C40 0.076(13) 0.082(13) 0.057(9) -0.013(9) 0.006(9) -0.012(10)
N5 0.045(8) 0.071(10) 0.054(7) 0.005(7) 0.013(6) -0.003(7)
N6 0.052(8) 0.074(10) 0.019(5) 0.000(5) -0.014(5) 0.030(8)
O5 0.054(8) 0.137(13) 0.073(7) 0.055(8) -0.005(6) -0.019(8)
O6 0.047(7) 0.183(16) 0.024(4) 0.016(7) -0.015(5) -0.034(9)
C41 0.044(9) 0.073(11) 0.087(10) 0.001(9) 0.012(8) -0.010(8)
C42 0.029(7) 0.037(7) 0.062(8) 0.011(6) 0.003(6) 0.007(5)
C43 0.024(6) 0.069(9) 0.038(7) 0.036(6) -0.007(5) -0.016(6)
C44 0.069(13) 0.091(14) 0.079(11) 0.016(11) 0.059(10) 0.020(11)
C45 0.056(11) 0.092(14) 0.072(10) 0.055(10) 0.031(8) 0.044(10)
C46 0.021(7) 0.062(11) 0.048(7) 0.000(7) 0.008(6) -0.017(7)
C47 0.024(8) 0.29(3) 0.029(7) 0.037(12) 0.002(6) -0.036(14)
C48 0.050(10) 0.065(11) 0.027(6) -0.004(5) 0.004(6) -0.006(7)
C49 0.056(12) 0.26(3) 0.034(8) -0.011(12) 0.010(8) -0.047(16)
C50 0.030(7) 0.031(7) 0.058(7) 0.007(6) 0.018(6) 0.005(6)
C51 0.097(15) 0.085(12) 0.010(5) 0.008(6) -0.031(7) -0.028(11)
C52 0.054(10) 0.079(12) 0.035(7) 0.031(7) 0.001(7) 0.018(9)
C53 0.050(11) 0.131(19) 0.070(11) 0.046(12) 0.024(8) -0.008(12)
C54 0.032(7) 0.071(10) 0.046(7) 0.000(7) -0.009(6) 0.016(7)
C55 0.046(10) 0.112(16) 0.20(2) -0.041(15) 0.034(12) 0.017(10)
C56 0.028(7) 0.108(14) 0.101(12) 0.036(10) 0.010(7) -0.021(8)
C57 0.14(2) 0.16(2) 0.042(9) 0.034(10) -0.012(10) -0.077(16)
C58 0.052(9) 0.101(15) 0.094(11) -0.002(11) 0.017(8) 0.008(10)
C59 0.034(8) 0.138(18) 0.102(12) 0.031(13) 0.016(8) -0.010(11)
C60 0.105(13) 0.102(13) 0.025(6) -0.027(7) -0.030(7) 0.011(10)
N7 0.040(8) 0.047(7) 0.061(7) 0.002(7) 0.023(6) -0.003(7)
O7 0.038(6) 0.184(16) 0.052(6) 0.017(8) -0.002(5) 0.008(9)
C61 0.036(9) 0.050(9) 0.069(9) -0.001(8) 0.016(7) -0.015(8)
C62 0.021(7) 0.048(9) 0.036(6) -0.007(5) 0.012(5) -0.006(6)
C63 0.031(7) 0.061(9) 0.026(5) 0.003(6) 0.007(5) -0.006(7)
C64 0.045(10) 0.085(13) 0.061(9) 0.030(9) 0.029(8) 0.007(9)
C65 0.022(6) 0.061(10) 0.054(8) 0.010(7) 0.008(6) -0.004(7)
C66 0.052(10) 0.065(11) 0.060(9) 0.003(9) 0.026(8) -0.001(9)
C67 0.039(8) 0.042(8) 0.023(5) 0.003(5) -0.004(5) -0.006(6)
C68 0.073(12) 0.087(14) 0.041(7) 0.032(8) -0.004(8) 0.021(11)
C69 0.043(9) 0.061(10) 0.062(8) -0.002(7) 0.000(7) -0.003(8)
C70 0.053(10) 0.085(12) 0.044(7) -0.018(8) 0.006(7) 0.004(9)

loop_
_atom_type_symbol
_atom_type_description
_atom_type_scat_dispersion_real
_atom_type_scat_dispersion_imag
_atom_type_scat_source
C C 0.0033 0.0016 'International Tables Vol C Tables 4.2.6.8 and 6.1.1.4'
H H 0.0000 0.0000 'International Tables Vol C Tables 4.2.6.8 and 6.1.1.4'
N N 0.0061 0.0033 'International Tables Vol C Tables 4.2.6.8 and 6.1.1.4'
O O 0.0106 0.0060 'International Tables Vol C Tables 4.2.6.8 and 6.1.1.4'
I I -0.4742 1.8119 'International Tables Vol C Tables 4.2.6.8 and 6.1.1.4'

loop_
_geom_angle_atom_site_label_1
_geom_angle_atom_site_label_2
_geom_angle_atom_site_label_3
_geom_angle
_geom_angle_site_symmetry_1
_geom_angle_site_symmetry_3
_geom_angle_publ_flag
C15 N1 C1 117.9(15) . . ?
C15 N1 C16 112.9(17) . . ?
C1 N1 C16 107.1(15) . . ?
C15 N1 C17 107.9(19) . . ?
C1 N1 C17 109.6(13) . . ?
C16 N1 C17 99.9(12) . . ?
C20 N2 C14 111.3(15) . . ?
C20 N2 C19 106.7(14) . . ?
C14 N2 C19 113.1(13) . . ?
C20 N2 C18 107.4(14) . . ?
C14 N2 C18 112.5(12) . . ?
C19 N2 C18 105.3(13) . . ?
C3 O1 H1 109.5 . . ?
C11 O2 H2 109.5 . . ?
N1 C1 C2 112.4(16) . . ?
N1 C1 H1A 109.1 . . ?
C2 C1 H1A 109.1 . . ?
N1 C1 H1B 109.1 . . ?
C2 C1 H1B 109.1 . . ?
H1A C1 H1B 107.8 . . ?
C3 C2 C7 120.0(15) . . ?
C3 C2 C1 119.3(13) . . ?
C7 C2 C1 117.3(16) . . ?
O1 C3 C2 119.9(13) . . ?
O1 C3 C4 127.5(14) . . ?
C2 C3 C4 111.4(14) . . ?
C5 C4 C3 125.1(16) . . ?
C5 C4 H4 117.4 . . ?
C3 C4 H4 117.4 . . ?
C4 C5 C6 123.1(15) . . ?
C4 C5 H5 118.4 . . ?
C6 C5 H5 118.4 . . ?
C7 C6 C5 113.1(12) . . ?
C7 C6 C8 128.6(13) . . ?
C5 C6 C8 118.3(14) . . ?
C6 C7 C2 125.7(14) . . ?
C6 C7 H7 117.1 . . ?
C2 C7 H7 117.1 . . ?
C9 C8 C13 122.2(13) . . ?
C9 C8 C6 120.9(14) . . ?
C13 C8 C6 116.7(14) . . ?
C8 C9 C10 116.0(14) . . ?
C8 C9 H9 122.0 . . ?
C10 C9 H9 122.0 . . ?
C11 C10 C9 120.5(16) . . ?
C11 C10 C14 122.2(16) . . ?
C9 C10 C14 114.7(15) . . ?
C12 C11 C10 125.0(16) . . ?
C12 C11 O2 119.0(13) . . ?
C10 C11 O2 115.0(17) . . ?
C11 C12 C13 116.5(15) . . ?
C11 C12 H12 121.7 . . ?
C13 C12 H12 121.7 . . ?
C12 C13 C8 118.6(15) . . ?
C12 C13 H13 120.7 . . ?
C8 C13 H13 120.7 . . ?
N2 C14 C10 112.9(15) . . ?
N2 C14 H14A 109.0 . . ?
C10 C14 H14A 109.0 . . ?
N2 C14 H14B 109.0 . . ?
C10 C14 H14B 109.0 . . ?
H14A C14 H14B 107.8 . . ?
N1 C15 H15A 109.5 . . ?
N1 C15 H15B 109.5 . . ?
H15A C15 H15B 109.5 . . ?
N1 C15 H15C 109.5 . . ?
H15A C15 H15C 109.5 . . ?
H15B C15 H15C 109.5 . . ?
N1 C16 H16A 109.5 . . ?
N1 C16 H16B 109.5 . . ?
H16A C16 H16B 109.5 . . ?
N1 C16 H16C 109.5 . . ?
H16A C16 H16C 109.5 . . ?
H16B C16 H16C 109.5 . . ?
N1 C17 H17A 109.5 . . ?
N1 C17 H17B 109.5 . . ?
H17A C17 H17B 109.5 . . ?
N1 C17 H17C 109.5 . . ?
H17A C17 H17C 109.5 . . ?
H17B C17 H17C 109.5 . . ?
N2 C18 H18A 109.5 . . ?
N2 C18 H18B 109.5 . . ?
H18A C18 H18B 109.5 . . ?
N2 C18 H18C 109.5 . . ?
H18A C18 H18C 109.5 . . ?
H18B C18 H18C 109.5 . . ?
N2 C19 H19A 109.5 . . ?
N2 C19 H19B 109.5 . . ?
H19A C19 H19B 109.5 . . ?
N2 C19 H19C 109.5 . . ?
H19A C19 H19C 109.5 . . ?
H19B C19 H19C 109.5 . . ?
N2 C20 H20A 109.5 . . ?
N2 C20 H20B 109.5 . . ?
H20A C20 H20B 109.5 . . ?
N2 C20 H20C 109.5 . . ?
H20A C20 H20C 109.5 . . ?
H20B C20 H20C 109.5 . . ?
C35 N3 C37 115.9(15) . . ?
C35 N3 C36 111.0(12) . . ?
C37 N3 C36 109.0(11) . . ?
C35 N3 C21 110.2(11) . . ?
C37 N3 C21 107.8(9) . . ?
C36 N3 C21 102.0(14) . . ?
C40 N4 C38 112.1(14) . . ?
C40 N4 C34 114.7(14) . . ?
C38 N4 C34 108.3(11) . . ?
C40 N4 C39 108.1(13) . . ?
C38 N4 C39 109.7(14) . . ?
C34 N4 C39 103.6(14) . . ?
C23 O3 H3 109.5 . . ?
C31 O4 H4A 109.5 . . ?
C22 C21 N3 116.6(13) . . ?
C22 C21 H21A 108.1 . . ?
N3 C21 H21A 108.1 . . ?
C22 C21 H21B 108.1 . . ?
N3 C21 H21B 108.1 . . ?
H21A C21 H21B 107.3 . . ?
C27 C22 C23 114.9(16) . . ?
C27 C22 C21 124.3(13) . . ?
C23 C22 C21 120.7(13) . . ?
C24 C23 C22 125.4(13) . . ?
C24 C23 O3 117.2(14) . . ?
C22 C23 O3 117.1(16) . . ?
C23 C24 C25 117.0(14) . . ?
C23 C24 H24 121.5 . . ?
C25 C24 H24 121.5 . . ?
C26 C25 C24 118.4(16) . . ?
C26 C25 H25 120.8 . . ?
C24 C25 H25 120.8 . . ?
C25 C26 C27 122.3(14) . . ?
C25 C26 C28 122.3(14) . . ?
C27 C26 C28 115.4(14) . . ?
C22 C27 C26 121.8(16) . . ?
C22 C27 H27 119.1 . . ?
C26 C27 H27 119.1 . . ?
C33 C28 C29 112.7(12) . . ?
C33 C28 C26 128.1(14) . . ?
C29 C28 C26 119.2(12) . . ?
C30 C29 C28 126.1(12) . . ?
C30 C29 H29 117.0 . . ?
C28 C29 H29 117.0 . . ?
C31 C30 C29 117.1(13) . . ?
C31 C30 C34 123.7(13) . . ?
C29 C30 C34 119.1(14) . . ?
O4 C31 C30 121.0(15) . . ?
O4 C31 C32 122.0(16) . . ?
C30 C31 C32 116.4(12) . . ?
C33 C32 C31 126.9(17) . . ?
C33 C32 H32 116.6 . . ?
C31 C32 H32 116.6 . . ?
C32 C33 C28 120.8(18) . . ?
C32 C33 H33 119.6 . . ?
C28 C33 H33 119.6 . . ?
C30 C34 N4 116.8(15) . . ?
C30 C34 H34A 108.1 . . ?
N4 C34 H34A 108.1 . . ?
C30 C34 H34B 108.1 . . ?
N4 C34 H34B 108.1 . . ?
H34A C34 H34B 107.3 . . ?
N3 C35 H35A 109.5 . . ?
N3 C35 H35B 109.5 . . ?
H35A C35 H35B 109.5 . . ?
N3 C35 H35C 109.5 . . ?
H35A C35 H35C 109.5 . . ?
H35B C35 H35C 109.5 . . ?
N3 C36 H36A 109.5 . . ?
N3 C36 H36B 109.5 . . ?
H36A C36 H36B 109.5 . . ?
N3 C36 H36C 109.5 . . ?
H36A C36 H36C 109.5 . . ?
H36B C36 H36C 109.5 . . ?
N3 C37 H37A 109.5 . . ?
N3 C37 H37B 109.5 . . ?
H37A C37 H37B 109.5 . . ?
N3 C37 H37C 109.5 . . ?
H37A C37 H37C 109.5 . . ?
H37B C37 H37C 109.5 . . ?
N4 C38 H38A 109.5 . . ?
N4 C38 H38B 109.5 . . ?
H38A C38 H38B 109.5 . . ?
N4 C38 H38C 109.5 . . ?
H38A C38 H38C 109.5 . . ?
H38B C38 H38C 109.5 . . ?
N4 C39 H39A 109.5 . . ?
N4 C39 H39B 109.5 . . ?
H39A C39 H39B 109.5 . . ?
N4 C39 H39C 109.5 . . ?
H39A C39 H39C 109.5 . . ?
H39B C39 H39C 109.5 . . ?
N4 C40 H40A 109.5 . . ?
N4 C40 H40B 109.5 . . ?
H40A C40 H40B 109.5 . . ?
N4 C40 H40C 109.5 . . ?
H40A C40 H40C 109.5 . . ?
H40B C40 H40C 109.5 . . ?
C41 N5 C56 120.8(13) . . ?
C41 N5 C57 109.4(14) . . ?
C56 N5 C57 105.7(15) . . ?
C41 N5 C55 110.0(16) . . ?
C56 N5 C55 108.4(14) . . ?
C57 N5 C55 100.5(15) . . ?
C58 N6 C59 119.1(13) . . ?
C58 N6 C54 113.0(13) . . ?
C59 N6 C54 105.4(15) . . ?
C58 N6 C60 104.0(14) . . ?
C59 N6 C60 109.6(13) . . ?
C54 N6 C60 105.0(10) . . ?
C43 O5 H5A 109.5 . . ?
C51 O6 H6 109.5 . . ?
N5 C41 C42 112.4(15) . . ?
N5 C41 H41A 109.1 . . ?
C42 C41 H41A 109.1 . . ?
N5 C41 H41B 109.1 . . ?
C42 C41 H41B 109.1 . . ?
H41A C41 H41B 107.9 . . ?
C43 C42 C47 109.5(12) . . ?
C43 C42 C41 122.9(12) . . ?
C47 C42 C41 127.1(14) . . ?
O5 C43 C44 129.0(16) . . ?
O5 C43 C42 116.1(14) . . ?
C44 C43 C42 114.7(12) . . ?
C43 C44 C45 124.7(16) . . ?
C43 C44 H44 117.6 . . ?
C45 C44 H44 117.6 . . ?
C46 C45 C44 122.5(17) . . ?
C46 C45 H45 118.8 . . ?
C44 C45 H45 118.8 . . ?
C45 C46 C47 115.0(15) . . ?
C45 C46 C48 123.9(13) . . ?
C47 C46 C48 121.0(12) . . ?
C46 C47 C42 127.4(15) . . ?
C46 C47 H47 116.3 . . ?
C42 C47 H47 116.3 . . ?
C49 C48 C53 118.9(15) . . ?
C49 C48 C46 118.1(12) . . ?
C53 C48 C46 122.9(14) . . ?
C48 C49 C50 116.2(15) . . ?
C48 C49 H49 121.9 . . ?
C50 C49 H49 121.9 . . ?
C51 C50 C49 111.6(14) . . ?
C51 C50 C54 125.9(13) . . ?
C49 C50 C54 120.6(13) . . ?
C52 C51 C50 128.1(14) . . ?
C52 C51 O6 116.6(15) . . ?
C50 C51 O6 113.3(16) . . ?
C51 C52 C53 117.4(16) . . ?
C51 C52 H52 121.3 . . ?
C53 C52 H52 121.3 . . ?
C52 C53 C48 119.2(18) . . ?
C52 C53 H53 120.4 . . ?
C48 C53 H53 120.4 . . ?
N6 C54 C50 117.8(13) . . ?
N6 C54 H54A 107.8 . . ?
C50 C54 H54A 107.8 . . ?
N6 C54 H54B 107.8 . . ?
C50 C54 H54B 107.8 . . ?
H54A C54 H54B 107.2 . . ?
N5 C55 H55A 109.5 . . ?
N5 C55 H55B 109.5 . . ?
H55A C55 H55B 109.5 . . ?
N5 C55 H55C 109.5 . . ?
H55A C55 H55C 109.5 . . ?
H55B C55 H55C 109.5 . . ?
N5 C56 H56A 109.5 . . ?
N5 C56 H56B 109.5 . . ?
H56A C56 H56B 109.5 . . ?
N5 C56 H56C 109.5 . . ?
H56A C56 H56C 109.5 . . ?
H56B C56 H56C 109.5 . . ?
N5 C57 H57A 109.5 . . ?
N5 C57 H57B 109.5 . . ?
H57A C57 H57B 109.5 . . ?
N5 C57 H57C 109.5 . . ?
H57A C57 H57C 109.5 . . ?
H57B C57 H57C 109.5 . . ?
N6 C58 H58A 109.5 . . ?
N6 C58 H58B 109.5 . . ?
H58A C58 H58B 109.5 . . ?
N6 C58 H58C 109.5 . . ?
H58A C58 H58C 109.5 . . ?
H58B C58 H58C 109.5 . . ?
N6 C59 H59A 109.5 . . ?
N6 C59 H59B 109.5 . . ?
H59A C59 H59B 109.5 . . ?
N6 C59 H59C 109.5 . . ?
H59A C59 H59C 109.5 . . ?
H59B C59 H59C 109.5 . . ?
N6 C60 H60A 109.5 . . ?
N6 C60 H60B 109.5 . . ?
H60A C60 H60B 109.5 . . ?
N6 C60 H60C 109.5 . . ?
H60A C60 H60C 109.5 . . ?
H60B C60 H60C 109.5 . . ?
C70 N7 C69 112.2(14) . . ?
C70 N7 C61 113.3(13) . . ?
C69 N7 C61 106.4(14) . . ?
C70 N7 C68 103.3(14) . . ?
C69 N7 C68 111.6(13) . . ?
C61 N7 C68 110.2(13) . . ?
C63 O7 H7A 109.5 . . ?
N7 C61 C62 118.4(14) . . ?
N7 C61 H61A 107.7 . . ?
C62 C61 H61A 107.7 . . ?
N7 C61 H61B 107.7 . . ?
C62 C61 H61B 107.7 . . ?
H61A C61 H61B 107.1 . . ?
C63 C62 C67 121.4(13) . . ?
C63 C62 C61 121.3(12) . . ?
C67 C62 C61 117.3(13) . . ?
C64 C63 O7 127.8(14) . . ?
C64 C63 C62 117.4(12) . . ?
O7 C63 C62 114.5(13) . . ?
C63 C64 C65 120.9(16) . . ?
C63 C64 H64 119.6 . . ?
C65 C64 H64 119.6 . . ?
C64 C65 C66 122.8(16) . . ?
C64 C65 H65 118.6 . . ?
C66 C65 H65 118.6 . . ?
C67 C66 C65 119.1(14) . . ?
C67 C66 C66 124.7(19) . 2_556 ?
C65 C66 C66 116(2) . 2_556 ?
C66 C67 C62 118.4(14) . . ?
C66 C67 H67 120.8 . . ?
C62 C67 H67 120.8 . . ?
N7 C68 H68A 109.5 . . ?
N7 C68 H68B 109.5 . . ?
H68A C68 H68B 109.5 . . ?
N7 C68 H68C 109.5 . . ?
H68A C68 H68C 109.5 . . ?
H68B C68 H68C 109.5 . . ?
N7 C69 H69A 109.5 . . ?
N7 C69 H69B 109.5 . . ?
H69A C69 H69B 109.5 . . ?
N7 C69 H69C 109.5 . . ?
H69A C69 H69C 109.5 . . ?
H69B C69 H69C 109.5 . . ?
N7 C70 H70A 109.5 . . ?
N7 C70 H70B 109.5 . . ?
H70A C70 H70B 109.5 . . ?
N7 C70 H70C 109.5 . . ?
H70A C70 H70C 109.5 . . ?
H70B C70 H70C 109.5 . . ?

loop_
_geom_bond_atom_site_label_1
_geom_bond_atom_site_label_2
_geom_bond_distance
_geom_bond_site_symmetry_2
_geom_bond_publ_flag
N1 C15 1.31(2) . ?
N1 C1 1.46(2) . ?
N1 C16 1.48(2) . ?
N1 C17 1.612(19) . ?
N2 C20 1.40(2) . ?
N2 C14 1.49(2) . ?
N2 C19 1.49(2) . ?
N2 C18 1.528(18) . ?
O1 C3 1.305(17) . ?
O1 H1 0.8200 . ?
O2 C11 1.430(18) . ?
O2 H2 0.8200 . ?
C1 C2 1.54(2) . ?
C1 H1A 0.9700 . ?
C1 H1B 0.9700 . ?
C2 C3 1.41(2) . ?
C2 C7 1.426(17) . ?
C3 C4 1.48(2) . ?
C4 C5 1.30(2) . ?
C4 H4 0.9300 . ?
C5 C6 1.44(2) . ?
C5 H5 0.9300 . ?
C6 C7 1.353(19) . ?
C6 C8 1.481(19) . ?
C7 H7 0.9300 . ?
C8 C9 1.35(2) . ?
C8 C13 1.45(2) . ?
C9 C10 1.40(2) . ?
C9 H9 0.9300 . ?
C10 C11 1.35(2) . ?
C10 C14 1.60(2) . ?
C11 C12 1.35(3) . ?
C12 C13 1.395(18) . ?
C12 H12 0.9300 . ?
C13 H13 0.9300 . ?
C14 H14A 0.9700 . ?
C14 H14B 0.9700 . ?
C15 H15A 0.9600 . ?
C15 H15B 0.9600 . ?
C15 H15C 0.9600 . ?
C16 H16A 0.9600 . ?
C16 H16B 0.9600 . ?
C16 H16C 0.9600 . ?
C17 H17A 0.9600 . ?
C17 H17B 0.9600 . ?
C17 H17C 0.9600 . ?
C18 H18A 0.9600 . ?
C18 H18B 0.9600 . ?
C18 H18C 0.9600 . ?
C19 H19A 0.9600 . ?
C19 H19B 0.9600 . ?
C19 H19C 0.9600 . ?
C20 H20A 0.9600 . ?
C20 H20B 0.9600 . ?
C20 H20C 0.9600 . ?
N3 C35 1.42(2) . ?
N3 C37 1.553(15) . ?
N3 C36 1.55(2) . ?
N3 C21 1.575(19) . ?
N4 C40 1.51(2) . ?
N4 C38 1.509(18) . ?
N4 C34 1.545(19) . ?
N4 C39 1.58(2) . ?
O3 C23 1.424(16) . ?
O3 H3 0.8200 . ?
O4 C31 1.331(15) . ?
O4 H4A 0.8200 . ?
C21 C22 1.45(2) . ?
C21 H21A 0.9700 . ?
C21 H21B 0.9700 . ?
C22 C27 1.346(19) . ?
C22 C23 1.39(2) . ?
C23 C24 1.37(2) . ?
C24 C25 1.449(18) . ?
C24 H24 0.9300 . ?
C25 C26 1.30(2) . ?
C25 H25 0.9300 . ?
C26 C27 1.43(2) . ?
C26 C28 1.517(16) . ?
C27 H27 0.9300 . ?
C28 C33 1.42(2) . ?
C28 C29 1.459(18) . ?
C29 C30 1.418(16) . ?
C29 H29 0.9300 . ?
C30 C31 1.38(2) . ?
C30 C34 1.42(2) . ?
C31 C32 1.44(2) . ?
C32 C33 1.31(3) . ?
C32 H32 0.9300 . ?
C33 H33 0.9300 . ?
C34 H34A 0.9700 . ?
C34 H34B 0.9700 . ?
C35 H35A 0.9600 . ?
C35 H35B 0.9600 . ?
C35 H35C 0.9600 . ?
C36 H36A 0.9600 . ?
C36 H36B 0.9600 . ?
C36 H36C 0.9600 . ?
C37 H37A 0.9600 . ?
C37 H37B 0.9600 . ?
C37 H37C 0.9600 . ?
C38 H38A 0.9600 . ?
C38 H38B 0.9600 . ?
C38 H38C 0.9600 . ?
C39 H39A 0.9600 . ?
C39 H39B 0.9600 . ?
C39 H39C 0.9600 . ?
C40 H40A 0.9600 . ?
C40 H40B 0.9600 . ?
C40 H40C 0.9600 . ?
N5 C41 1.41(2) . ?
N5 C56 1.46(2) . ?
N5 C57 1.53(2) . ?
N5 C55 1.54(2) . ?
N6 C58 1.41(2) . ?
N6 C59 1.45(2) . ?
N6 C54 1.540(19) . ?
N6 C60 1.595(15) . ?
O5 C43 1.323(15) . ?
O5 H5A 0.8200 . ?
O6 C51 1.442(14) . ?
O6 H6 0.8200 . ?
C41 C42 1.53(2) . ?
C41 H41A 0.9700 . ?
C41 H41B 0.9700 . ?
C42 C43 1.49(2) . ?
C42 C47 1.50(2) . ?
C43 C44 1.38(2) . ?
C44 C45 1.44(2) . ?
C44 H44 0.9300 . ?
C45 C46 1.26(2) . ?
C45 H45 0.9300 . ?
C46 C47 1.34(2) . ?
C46 C48 1.489(15) . ?
C47 H47 0.9300 . ?
C48 C49 1.38(2) . ?
C48 C53 1.44(2) . ?
C49 C50 1.47(2) . ?
C49 H49 0.9300 . ?
C50 C51 1.36(2) . ?
C50 C54 1.543(18) . ?
C51 C52 1.30(3) . ?
C52 C53 1.38(2) . ?
C52 H52 0.9300 . ?
C53 H53 0.9300 . ?
C54 H54A 0.9700 . ?
C54 H54B 0.9700 . ?
C55 H55A 0.9600 . ?
C55 H55B 0.9600 . ?
C55 H55C 0.9600 . ?
C56 H56A 0.9600 . ?
C56 H56B 0.9600 . ?
C56 H56C 0.9600 . ?
C57 H57A 0.9600 . ?
C57 H57B 0.9600 . ?
C57 H57C 0.9600 . ?
C58 H58A 0.9600 . ?
C58 H58B 0.9600 . ?
C58 H58C 0.9600 . ?
C59 H59A 0.9600 . ?
C59 H59B 0.9600 . ?
C59 H59C 0.9600 . ?
C60 H60A 0.9600 . ?
C60 H60B 0.9600 . ?
C60 H60C 0.9600 . ?
N7 C70 1.433(19) . ?
N7 C69 1.45(2) . ?
N7 C61 1.50(2) . ?
N7 C68 1.515(19) . ?
O7 C63 1.379(15) . ?
O7 H7A 0.8200 . ?
C61 C62 1.59(2) . ?
C61 H61A 0.9700 . ?
C61 H61B 0.9700 . ?
C62 C63 1.444(19) . ?
C62 C67 1.450(17) . ?
C63 C64 1.35(2) . ?
C64 C65 1.35(2) . ?
C64 H64 0.9300 . ?
C65 C66 1.45(2) . ?
C65 H65 0.9300 . ?
C66 C67 1.31(2) . ?
C66 C66 1.48(3) 2_556 ?
C67 H67 0.9300 . ?
C68 H68A 0.9600 . ?
C68 H68B 0.9600 . ?
C68 H68C 0.9600 . ?
C69 H69A 0.9600 . ?
C69 H69B 0.9600 . ?
C69 H69C 0.9600 . ?
C70 H70A 0.9600 . ?
C70 H70B 0.9600 . ?
C70 H70C 0.9600 . ?

loop_
_geom_hbond_atom_site_label_D
_geom_hbond_atom_site_label_H
_geom_hbond_atom_site_label_A
_geom_hbond_distance_DH
_geom_hbond_distance_HA
_geom_hbond_distance_DA
_geom_hbond_angle_DHA
_geom_hbond_site_symmetry_A
O1 H1 I1 0.82 2.58 3.401(14) 176.4 2_655
O2 H2 I2 0.82 2.79 3.545(11) 154.0 .
O3 H3 I3 0.82 2.69 3.444(10) 154.3 3_545
O4 H4A I4 0.82 3.10 3.802(15) 144.5 3_545
O5 H5A I5 0.82 2.68 3.420(13) 150.3 4_646
O6 H6 I6 0.82 3.30 3.486(14) 96.6 3
O7 H7A I7 0.82 3.04 3.529(15) 120.8 4_546
